data_4037781
loop_
_publ_author_name
'Cao, Jun'
'Shi, Rong-Guo'
'Sun, Jing'
'Liu, Dan'
'Liu, Ruzhang'
'Xia, Xiao-Nan'
'Wang, Yang'
'Yan, Chao-Guo'

_publ_section_title
;
 Domino Reaction of Aromatic Aldehydes and 1,3-Indandiones for
 Construction of Bicyclo[2.2.2]octanes and
 Dibenzo[b,g]indeno[1',2':3,4]fluoreno[1,2-d]oxonines.
;
_journal_name_full 'The Journal of organic chemistry'
_journal_paper_doi 10.1021/acs.joc.9b02911
_journal_year 2019
_chemical_formula_moiety 'C53 H30 O7'
_chemical_formula_sum 'C53 H30 O7'
_chemical_formula_weight 778.77
_space_group_crystal_system triclinic
_space_group_IT_number 2
_space_group_name_Hall '-P 1'
_space_group_name_H-M_alt 'P -1'
_atom_sites_solution_hydrogens geom
_audit_creation_method SHELXL-2014/7
_cell_angle_alpha 76.210(6)
_cell_angle_beta 84.283(6)
_cell_angle_gamma 66.517(5)
_cell_formula_units_Z 2
_cell_length_a 11.974(3)
_cell_length_b 14.879(4)
_cell_length_c 15.811(4)
_cell_measurement_reflns_used 3970
_cell_measurement_temperature 296(2)
_cell_measurement_theta_max 20.36
_cell_measurement_theta_min 2.23
_cell_volume 2509.1(11)
_computing_structure_refinement 'SHELXL-2014/7 (Sheldrick, 2014)'
_diffrn_ambient_temperature 296(2)
_diffrn_measured_fraction_theta_full 0.941
_diffrn_measured_fraction_theta_max 0.941
_diffrn_measurement_device_type 'CCD area detector'
_diffrn_measurement_method 'phi and omega scans'
_diffrn_radiation_source 'fine-focus sealed tube'
_diffrn_radiation_type MoK\a
_diffrn_radiation_wavelength 0.71073
_diffrn_reflns_av_R_equivalents 0.0901
_diffrn_reflns_av_unetI/netI 0.1693
_diffrn_reflns_Laue_measured_fraction_full 0.941
_diffrn_reflns_Laue_measured_fraction_max 0.941
_diffrn_reflns_limit_h_max 14
_diffrn_reflns_limit_h_min -14
_diffrn_reflns_limit_k_max 17
_diffrn_reflns_limit_k_min -17
_diffrn_reflns_limit_l_max 18
_diffrn_reflns_limit_l_min -18
_diffrn_reflns_number 20444
_diffrn_reflns_point_group_measured_fraction_full 0.941
_diffrn_reflns_point_group_measured_fraction_max 0.941
_diffrn_reflns_theta_full 24.998
_diffrn_reflns_theta_max 24.998
_diffrn_reflns_theta_min 1.326
_exptl_absorpt_coefficient_mu 0.068
_exptl_absorpt_correction_T_max 0.986
_exptl_absorpt_correction_T_min 0.984
_exptl_absorpt_correction_type multi-scan
_exptl_absorpt_process_details sadabs
_exptl_crystal_colour yellow
_exptl_crystal_density_diffrn 1.031
_exptl_crystal_description block
_exptl_crystal_F_000 808
_exptl_crystal_size_max 0.240
_exptl_crystal_size_mid 0.200
_exptl_crystal_size_min 0.200
_refine_diff_density_max 1.181
_refine_diff_density_min -0.519
_refine_diff_density_rms 0.131
_refine_ls_extinction_coef 0.007(3)
_refine_ls_extinction_expression Fc^*^=kFc[1+0.001xFc^2^\l^3^/sin(2\q)]^-1/4^
_refine_ls_extinction_method 'SHELXL-2014/7 (Sheldrick 2014'
_refine_ls_goodness_of_fit_ref 1.029
_refine_ls_hydrogen_treatment constr
_refine_ls_matrix_type full
_refine_ls_number_parameters 544
_refine_ls_number_reflns 8328
_refine_ls_number_restraints 259
_refine_ls_restrained_S_all 1.023
_refine_ls_R_factor_all 0.2925
_refine_ls_R_factor_gt 0.1801
_refine_ls_shift/su_max 0.000
_refine_ls_shift/su_mean 0.000
_refine_ls_structure_factor_coef Fsqd
_refine_ls_weighting_details 'w=1/[\s^2^(Fo^2^)+(0.2000P)^2^+29.3600P] where P=(Fo^2^+2Fc^2^)/3'
_refine_ls_weighting_scheme calc
_refine_ls_wR_factor_gt 0.4824
_refine_ls_wR_factor_ref 0.5167
_reflns_Friedel_coverage 0.000
_reflns_number_gt 3425
_reflns_number_total 8328
_reflns_threshold_expression 'I > 2\s(I)'
_cod_data_source_file jo9b02911_si_002.cif
_cod_data_source_block 2a
_cod_database_code 4037781
_shelx_shelxl_version_number 2014/7
_shelx_space_group_comment
;
The symmetry employed for this shelxl refinement is uniquely defined
by the following loop, which should always be used as a source of
symmetry information in preference to the above space-group names.
They are only intended as comments.
;
_shelx_estimated_absorpt_t_min 0.984
_shelx_estimated_absorpt_t_max 0.986

loop_
_space_group_symop_operation_xyz
'x, y, z'
'-x, -y, -z'

loop_
_atom_site_label
_atom_site_type_symbol
_atom_site_fract_x
_atom_site_fract_y
_atom_site_fract_z
_atom_site_U_iso_or_equiv
_atom_site_adp_type
_atom_site_occupancy
_atom_site_site_symmetry_order
_atom_site_calc_flag
_atom_site_refinement_flags_posn
_atom_site_refinement_flags_adp
C1 C 0.4531(11) 0.8494(9) 0.3933(8) 0.046(2) Uani 1 1 d . U
C2 C 0.3147(11) 0.8801(9) 0.3960(9) 0.055(2) Uani 1 1 d . U
C3 C 0.2438(13) 0.8602(10) 0.4625(10) 0.065(3) Uani 1 1 d . U
H3 H 0.2785 0.8233 0.5164 0.078 Uiso 1 1 calc R U
C4 C 0.1200(14) 0.8940(11) 0.4520(11) 0.079(3) Uani 1 1 d . U
H4 H 0.0705 0.8786 0.4974 0.095 Uiso 1 1 calc R U
C5 C 0.0697(14) 0.9536(12) 0.3691(11) 0.080(3) Uani 1 1 d . U
H5 H -0.0141 0.9799 0.3609 0.097 Uiso 1 1 calc R U
C6 C 0.1414(12) 0.9716(11) 0.3040(10) 0.068(3) Uani 1 1 d . U
H6 H 0.1067 1.0076 0.2500 0.081 Uiso 1 1 calc R U
C7 C 0.2636(11) 0.9399(10) 0.3128(9) 0.055(2) Uani 1 1 d . U
C8 C 0.3646(11) 0.9531(9) 0.2530(9) 0.052(2) Uani 1 1 d . U
C9 C 0.4907(10) 0.8919(8) 0.2997(8) 0.047(2) Uani 1 1 d . U
C10 C 0.5618(10) 0.9595(7) 0.3092(7) 0.037(3) Uani 1 1 d . .
H10 H 0.5824 0.9428 0.3710 0.044 Uiso 1 1 calc R U
C11 C 0.4911(11) 1.0771(8) 0.2847(8) 0.046(2) Uani 1 1 d . U
C12 C 0.4622(12) 1.1332(9) 0.2039(8) 0.057(3) Uani 1 1 d . U
H12 H 0.4791 1.1004 0.1581 0.068 Uiso 1 1 calc R U
C13 C 0.4103(13) 1.2339(9) 0.1852(9) 0.064(3) Uani 1 1 d . U
H13 H 0.3880 1.2688 0.1283 0.077 Uiso 1 1 calc R U
C14 C 0.3900(14) 1.2859(10) 0.2514(10) 0.072(3) Uani 1 1 d . U
C15 C 0.3336(16) 1.4057(10) 0.2266(11) 0.088(3) Uani 1 1 d . U
H15A H 0.3388 1.4312 0.2758 0.132 Uiso 1 1 calc R U
H15B H 0.2498 1.4293 0.2106 0.132 Uiso 1 1 calc R U
H15C H 0.3782 1.4288 0.1785 0.132 Uiso 1 1 calc R U
C16 C 0.4108(12) 1.2344(9) 0.3313(9) 0.061(3) Uani 1 1 d . U
H16 H 0.3900 1.2692 0.3760 0.073 Uiso 1 1 calc R U
C17 C 0.4641(12) 1.1269(9) 0.3539(8) 0.055(3) Uani 1 1 d . U
H17 H 0.4800 1.0918 0.4115 0.066 Uiso 1 1 calc R U
C18 C 0.6845(10) 0.9231(8) 0.2599(7) 0.045(3) Uani 1 1 d . .
C19 C 0.7489(10) 0.9979(8) 0.2385(8) 0.042(3) Uani 1 1 d . .
C20 C 0.7731(11) 1.0255(9) 0.1504(8) 0.050(3) Uani 1 1 d . .
C21 C 0.8341(13) 1.0834(10) 0.1060(11) 0.074(5) Uani 1 1 d . .
H21 H 0.8684 1.1135 0.1353 0.089 Uiso 1 1 calc R U
C22 C 0.8434(15) 1.0961(12) 0.0153(10) 0.077(5) Uani 1 1 d . .
H22 H 0.8837 1.1360 -0.0153 0.092 Uiso 1 1 calc R U
C23 C 0.7964(16) 1.0528(11) -0.0298(8) 0.079(5) Uani 1 1 d . .
H23 H 0.8073 1.0613 -0.0899 0.095 Uiso 1 1 calc R U
C24 C 0.7315(11) 0.9953(9) 0.0135(8) 0.052(3) Uani 1 1 d . .
H24 H 0.6947 0.9690 -0.0178 0.063 Uiso 1 1 calc R U
C25 C 0.7228(10) 0.9780(8) 0.1019(7) 0.038(3) Uani 1 1 d . .
C26 C 0.6670(9) 0.9225(8) 0.1644(8) 0.045(3) Uani 1 1 d . .
C27 C 0.6005(10) 0.8631(9) 0.1584(8) 0.046(3) Uani 1 1 d . .
C28 C 0.5600(10) 0.8361(8) 0.0922(8) 0.044(3) Uani 1 1 d . .
C29 C 0.5045(9) 0.7644(8) 0.1334(7) 0.038(3) Uani 1 1 d . .
C30 C 0.4606(11) 0.7104(9) 0.0932(9) 0.055(3) Uani 1 1 d . .
H30 H 0.4651 0.7162 0.0332 0.066 Uiso 1 1 calc R U
C31 C 0.4090(12) 0.6468(10) 0.1483(10) 0.064(4) Uani 1 1 d . .
H31 H 0.3723 0.6142 0.1242 0.076 Uiso 1 1 calc R U
C32 C 0.4131(11) 0.6324(8) 0.2404(9) 0.051(3) Uani 1 1 d . .
H32 H 0.3829 0.5876 0.2761 0.061 Uiso 1 1 calc R U
C33 C 0.4607(10) 0.6833(8) 0.2767(8) 0.045(3) Uani 1 1 d . .
H33 H 0.4624 0.6729 0.3371 0.053 Uiso 1 1 calc R U
C34 C 0.5067(10) 0.7503(8) 0.2257(8) 0.045(3) Uani 1 1 d . .
C35 C 0.5672(9) 0.8136(8) 0.2492(6) 0.033(3) Uani 1 1 d . .
C36 C 0.6910(10) 0.7447(9) 0.2983(7) 0.044(3) Uani 1 1 d . .
H36 H 0.6748 0.7104 0.3563 0.052 Uiso 1 1 calc R U
C37 C 0.7789(12) 0.6678(9) 0.2487(9) 0.056(3) Uani 1 1 d . .
C38 C 0.8845(11) 0.6921(8) 0.2225(7) 0.044(3) Uani 1 1 d . .
C39 C 0.9868(13) 0.6393(9) 0.1725(8) 0.062(4) Uani 1 1 d . .
H39 H 0.9885 0.5866 0.1497 0.074 Uiso 1 1 calc R U
C40 C 1.0861(15) 0.6724(12) 0.1596(9) 0.078(5) Uani 1 1 d . .
H40 H 1.1545 0.6404 0.1283 0.093 Uiso 1 1 calc R U
C41 C 1.0801(13) 0.7530(11) 0.1942(9) 0.068(4) Uani 1 1 d . .
H41 H 1.1453 0.7732 0.1852 0.081 Uiso 1 1 calc R U
C42 C 0.9784(11) 0.8041(10) 0.2423(7) 0.054(3) Uani 1 1 d . .
H42 H 0.9739 0.8589 0.2630 0.065 Uiso 1 1 calc R U
C43 C 0.8853(9) 0.7689(8) 0.2571(7) 0.038(3) Uani 1 1 d . .
C44 C 0.7672(10) 0.8134(7) 0.3067(6) 0.035(3) Uani 1 1 d . .
C45 C 0.8016(10) 0.7932(8) 0.4035(7) 0.043(2) Uani 1 1 d . U
C46 C 0.8598(11) 0.6839(9) 0.4503(8) 0.049(2) Uani 1 1 d . U
C47 C 0.8838(11) 0.6882(9) 0.5429(8) 0.051(2) Uani 1 1 d . U
C48 C 0.9403(13) 0.6115(11) 0.6109(9) 0.069(3) Uani 1 1 d . U
H48 H 0.9622 0.5447 0.6086 0.083 Uiso 1 1 calc R U
C49 C 0.9639(15) 0.6384(12) 0.6849(9) 0.083(3) Uani 1 1 d . U
H49 H 1.0064 0.5880 0.7312 0.099 Uiso 1 1 calc R U
C50 C 0.9271(15) 0.7335(11) 0.6904(9) 0.076(3) Uani 1 1 d . U
H50 H 0.9416 0.7484 0.7412 0.091 Uiso 1 1 calc R U
C51 C 0.8655(13) 0.8137(11) 0.6195(8) 0.066(3) Uani 1 1 d . U
H51 H 0.8389 0.8804 0.6236 0.079 Uiso 1 1 calc R U
C52 C 0.8466(11) 0.7886(9) 0.5432(8) 0.051(2) Uani 1 1 d . U
C53 C 0.7946(11) 0.8513(9) 0.4605(8) 0.049(2) Uani 1 1 d . U
O1 O 0.5204(8) 0.8044(6) 0.4537(5) 0.0557(19) Uani 1 1 d . U
O2 O 0.3449(8) 0.9948(7) 0.1781(6) 0.065(2) Uani 1 1 d . U
O3 O 0.7813(8) 1.0297(6) 0.2990(6) 0.057(2) Uani 1 1 d . .
O4 O 0.5725(8) 0.8650(7) 0.0106(6) 0.066(3) Uani 1 1 d . .
O5 O 0.7609(8) 0.5984(7) 0.2329(7) 0.074(3) Uani 1 1 d . .
O6 O 0.8821(7) 0.6122(6) 0.4227(5) 0.0523(19) Uani 1 1 d . U
O7 O 0.7522(8) 0.9538(6) 0.4536(5) 0.0545(19) Uani 1 1 d . U
H7 H 0.7835 0.9653 0.4915 0.082 Uiso 1 1 calc R U

loop_
_atom_site_aniso_label
_atom_site_aniso_U_11
_atom_site_aniso_U_22
_atom_site_aniso_U_33
_atom_site_aniso_U_23
_atom_site_aniso_U_13
_atom_site_aniso_U_12
C1 0.050(4) 0.042(4) 0.051(4) -0.017(4) 0.005(3) -0.020(4)
C2 0.053(4) 0.057(5) 0.070(5) -0.031(4) 0.011(3) -0.028(4)
C3 0.064(5) 0.066(6) 0.084(5) -0.033(5) 0.023(4) -0.042(5)
C4 0.064(5) 0.082(7) 0.102(6) -0.037(6) 0.028(6) -0.038(6)
C5 0.057(5) 0.098(7) 0.101(7) -0.042(6) 0.018(5) -0.039(6)
C6 0.049(4) 0.086(6) 0.087(6) -0.040(5) 0.007(4) -0.035(5)
C7 0.044(4) 0.064(5) 0.069(4) -0.035(4) 0.004(3) -0.023(4)
C8 0.041(4) 0.059(5) 0.054(4) -0.020(4) -0.008(3) -0.013(4)
C9 0.038(4) 0.045(5) 0.052(4) -0.012(4) -0.002(3) -0.008(4)
C10 0.049(7) 0.033(6) 0.029(6) 0.003(5) -0.014(5) -0.019(5)
C11 0.054(6) 0.041(4) 0.046(5) -0.016(4) -0.004(5) -0.016(4)
C12 0.072(6) 0.046(5) 0.047(5) -0.015(4) -0.013(5) -0.011(5)
C13 0.076(6) 0.045(4) 0.061(5) -0.009(4) -0.012(5) -0.011(5)
C14 0.089(6) 0.041(4) 0.078(5) -0.018(4) -0.008(5) -0.013(5)
C15 0.101(7) 0.049(5) 0.091(6) -0.013(4) -0.006(6) -0.004(5)
C16 0.071(6) 0.046(4) 0.065(5) -0.023(4) -0.005(5) -0.016(5)
C17 0.064(6) 0.048(5) 0.050(5) -0.019(4) 0.002(5) -0.014(5)
C18 0.049(7) 0.040(7) 0.042(7) -0.021(6) -0.002(6) -0.006(6)
C19 0.048(7) 0.042(6) 0.047(7) -0.016(6) 0.002(6) -0.027(6)
C20 0.057(8) 0.053(7) 0.047(8) -0.008(6) 0.015(6) -0.034(7)
C21 0.076(10) 0.062(9) 0.105(13) -0.003(9) -0.018(9) -0.054(8)
C22 0.101(12) 0.105(12) 0.050(9) -0.007(9) 0.011(8) -0.074(11)
C23 0.137(15) 0.081(11) 0.026(7) -0.001(7) 0.008(8) -0.056(11)
C24 0.063(8) 0.062(8) 0.043(8) -0.004(6) 0.012(6) -0.043(7)
C25 0.035(6) 0.037(6) 0.044(7) -0.011(6) 0.010(5) -0.017(5)
C26 0.025(6) 0.037(6) 0.062(8) -0.015(6) 0.000(6) 0.003(5)
C27 0.044(7) 0.054(7) 0.049(7) -0.021(6) -0.002(6) -0.023(6)
C28 0.036(7) 0.044(7) 0.048(8) -0.012(6) -0.004(6) -0.008(5)
C29 0.034(6) 0.042(6) 0.029(6) -0.002(5) -0.004(5) -0.007(5)
C30 0.063(8) 0.053(8) 0.072(9) -0.045(7) 0.011(7) -0.031(7)
C31 0.056(8) 0.054(8) 0.097(12) -0.040(8) 0.006(8) -0.027(7)
C32 0.064(8) 0.035(6) 0.062(9) -0.002(6) 0.003(7) -0.035(6)
C33 0.042(7) 0.039(6) 0.055(8) -0.012(6) 0.002(6) -0.018(6)
C34 0.037(6) 0.045(7) 0.059(8) -0.025(6) 0.020(6) -0.018(6)
C35 0.039(6) 0.042(6) 0.023(5) -0.013(5) 0.015(5) -0.018(5)
C36 0.042(7) 0.063(8) 0.025(6) -0.015(6) -0.001(5) -0.015(6)
C37 0.065(9) 0.040(7) 0.062(9) -0.012(7) -0.008(7) -0.018(7)
C38 0.047(7) 0.042(7) 0.041(7) -0.014(6) 0.014(6) -0.014(6)
C39 0.071(10) 0.044(7) 0.051(8) -0.012(6) 0.007(7) -0.003(7)
C40 0.079(11) 0.083(11) 0.062(10) -0.028(9) 0.024(8) -0.021(9)
C41 0.063(9) 0.079(10) 0.067(10) -0.016(8) 0.022(8) -0.039(8)
C42 0.039(7) 0.069(8) 0.037(7) 0.002(6) -0.001(6) -0.010(6)
C43 0.023(6) 0.051(7) 0.038(6) -0.009(6) -0.003(5) -0.012(5)
C44 0.046(7) 0.036(6) 0.022(5) -0.014(5) 0.002(5) -0.012(5)
C45 0.046(5) 0.044(4) 0.047(4) -0.014(4) -0.004(4) -0.021(4)
C46 0.054(4) 0.049(4) 0.049(4) -0.019(3) -0.001(4) -0.021(4)
C47 0.057(5) 0.055(4) 0.043(4) -0.015(3) -0.002(4) -0.021(4)
C48 0.083(7) 0.063(5) 0.051(5) -0.011(4) -0.013(5) -0.016(5)
C49 0.103(7) 0.077(5) 0.051(5) -0.015(5) -0.016(5) -0.012(6)
C50 0.097(7) 0.075(6) 0.050(5) -0.015(5) -0.013(5) -0.024(6)
C51 0.083(7) 0.065(5) 0.049(5) -0.023(4) -0.012(5) -0.018(5)
C52 0.059(5) 0.053(4) 0.043(4) -0.016(3) -0.003(4) -0.021(4)
C53 0.058(4) 0.047(3) 0.046(4) -0.022(3) -0.007(4) -0.016(4)
O1 0.059(4) 0.051(4) 0.055(4) -0.009(3) -0.001(3) -0.021(4)
O2 0.048(4) 0.071(5) 0.056(4) -0.015(4) -0.007(3) -0.001(4)
O3 0.067(6) 0.056(5) 0.060(5) -0.015(4) -0.004(5) -0.034(5)
O4 0.070(6) 0.103(7) 0.040(5) -0.019(5) 0.009(4) -0.048(6)
O5 0.055(6) 0.064(6) 0.123(9) -0.058(6) 0.014(5) -0.025(5)
O6 0.060(4) 0.045(4) 0.054(4) -0.020(3) -0.002(4) -0.016(3)
O7 0.064(4) 0.048(3) 0.051(4) -0.025(3) -0.011(4) -0.011(3)

loop_
_atom_type_symbol
_atom_type_description
_atom_type_scat_dispersion_real
_atom_type_scat_dispersion_imag
_atom_type_scat_source
C C 0.0033 0.0016 'International Tables Vol C Tables 4.2.6.8 and 6.1.1.4'
H H 0.0000 0.0000 'International Tables Vol C Tables 4.2.6.8 and 6.1.1.4'
O O 0.0106 0.0060 'International Tables Vol C Tables 4.2.6.8 and 6.1.1.4'

loop_
_geom_angle_atom_site_label_1
_geom_angle_atom_site_label_2
_geom_angle_atom_site_label_3
_geom_angle
O1 C1 C2 125.7(11)
O1 C1 C9 125.6(11)
C2 C1 C9 108.6(10)
C3 C2 C7 121.1(13)
C3 C2 C1 129.0(13)
C7 C2 C1 109.8(11)
C2 C3 C4 120.5(15)
C2 C3 H3 119.7
C4 C3 H3 119.7
C3 C4 C5 118.0(14)
C3 C4 H4 121.0
C5 C4 H4 121.0
C6 C5 C4 120.5(15)
C6 C5 H5 119.8
C4 C5 H5 119.8
C5 C6 C7 122.7(16)
C5 C6 H6 118.6
C7 C6 H6 118.6
C6 C7 C2 117.1(13)
C6 C7 C8 134.2(13)
C2 C7 C8 108.8(10)
O2 C8 C7 120.8(11)
O2 C8 C9 128.4(12)
C7 C8 C9 110.2(11)
C35 C9 C1 115.0(9)
C35 C9 C8 108.1(9)
C1 C9 C8 102.5(10)
C35 C9 C10 110.1(9)
C1 C9 C10 107.3(9)
C8 C9 C10 113.8(9)
C18 C10 C11 112.8(9)
C18 C10 C9 107.5(8)
C11 C10 C9 117.4(9)
C18 C10 H10 106.1
C11 C10 H10 106.1
C9 C10 H10 106.1
C12 C11 C17 117.9(11)
C12 C11 C10 125.8(10)
C17 C11 C10 116.1(10)
C11 C12 C13 124.0(12)
C11 C12 H12 118.0
C13 C12 H12 118.0
C12 C13 C14 119.7(13)
C12 C13 H13 120.2
C14 C13 H13 120.2
C16 C14 C13 118.3(12)
C16 C14 C15 123.0(13)
C13 C14 C15 118.6(13)
C14 C15 H15A 109.5
C14 C15 H15B 109.5
H15A C15 H15B 109.5
C14 C15 H15C 109.5
H15A C15 H15C 109.5
H15B C15 H15C 109.5
C14 C16 C17 123.3(13)
C14 C16 H16 118.3
C17 C16 H16 118.3
C11 C17 C16 116.6(12)
C11 C17 H17 121.7
C16 C17 H17 121.7
C26 C18 C10 112.2(9)
C26 C18 C19 96.4(9)
C10 C18 C19 114.7(8)
C26 C18 C44 108.1(8)
C10 C18 C44 109.9(9)
C19 C18 C44 114.6(9)
O3 C19 C20 123.1(10)
O3 C19 C18 122.6(10)
C20 C19 C18 114.3(10)
C21 C20 C19 132.4(13)
C21 C20 C25 119.1(12)
C19 C20 C25 108.5(10)
C20 C21 C22 118.1(13)
C20 C21 H21 120.9
C22 C21 H21 120.9
C23 C22 C21 122.9(13)
C23 C22 H22 118.5
C21 C22 H22 118.5
C22 C23 C24 120.2(12)
C22 C23 H23 119.9
C24 C23 H23 119.9
C25 C24 C23 119.4(12)
C25 C24 H24 120.3
C23 C24 H24 120.3
C24 C25 C26 133.3(11)
C24 C25 C20 120.2(10)
C26 C25 C20 106.4(10)
C25 C26 C27 133.7(11)
C25 C26 C18 114.1(10)
C27 C26 C18 112.2(10)
C28 C27 C26 136.9(12)
C28 C27 C35 111.5(10)
C26 C27 C35 111.5(10)
O4 C28 C27 126.7(11)
O4 C28 C29 125.6(11)
C27 C28 C29 107.7(10)
C30 C29 C34 122.1(11)
C30 C29 C28 128.2(11)
C34 C29 C28 109.6(10)
C29 C30 C31 116.9(12)
C29 C30 H30 121.6
C31 C30 H30 121.6
C30 C31 C32 120.3(11)
C30 C31 H31 119.8
C32 C31 H31 119.8
C33 C32 C31 120.7(11)
C33 C32 H32 119.6
C31 C32 H32 119.6
C32 C33 C34 121.3(12)
C32 C33 H33 119.4
C34 C33 H33 119.4
C33 C34 C29 118.5(11)
C33 C34 C35 131.8(11)
C29 C34 C35 109.7(9)
C9 C35 C34 116.6(9)
C9 C35 C27 111.0(9)
C34 C35 C27 101.4(8)
C9 C35 C36 109.8(8)
C34 C35 C36 110.7(9)
C27 C35 C36 106.7(8)
C37 C36 C35 113.6(9)
C37 C36 C44 103.4(9)
C35 C36 C44 109.8(9)
C37 C36 H36 109.9
C35 C36 H36 109.9
C44 C36 H36 109.9
O5 C37 C38 126.0(12)
O5 C37 C36 125.0(12)
C38 C37 C36 109.0(10)
C43 C38 C39 120.7(11)
C43 C38 C37 112.9(10)
C39 C38 C37 126.2(12)
C40 C39 C38 116.5(12)
C40 C39 H39 121.8
C38 C39 H39 121.8
C41 C40 C39 120.3(13)
C41 C40 H40 119.8
C39 C40 H40 119.8
C40 C41 C42 122.1(14)
C40 C41 H41 119.0
C42 C41 H41 119.0
C43 C42 C41 117.0(13)
C43 C42 H42 121.5
C41 C42 H42 121.5
C38 C43 C42 123.3(11)
C38 C43 C44 110.9(9)
C42 C43 C44 125.6(10)
C43 C44 C45 107.1(9)
C43 C44 C18 112.9(9)
C45 C44 C18 118.8(8)
C43 C44 C36 103.3(8)
C45 C44 C36 109.1(8)
C18 C44 C36 104.5(8)
C53 C45 C46 108.1(10)
C53 C45 C44 135.5(10)
C46 C45 C44 116.4(9)
O6 C46 C45 128.2(11)
O6 C46 C47 127.5(11)
C45 C46 C47 104.4(9)
C48 C47 C52 124.3(12)
C48 C47 C46 129.3(11)
C52 C47 C46 106.1(10)
C47 C48 C49 116.8(13)
C47 C48 H48 121.6
C49 C48 H48 121.6
C50 C49 C48 121.9(14)
C50 C49 H49 119.1
C48 C49 H49 119.1
C49 C50 C51 121.0(13)
C49 C50 H50 119.5
C51 C50 H50 119.5
C52 C51 C50 118.0(12)
C52 C51 H51 121.0
C50 C51 H51 121.0
C47 C52 C51 117.9(11)
C47 C52 C53 111.2(10)
C51 C52 C53 130.8(11)
C45 C53 O7 133.4(11)
C45 C53 C52 110.1(10)
O7 C53 C52 116.4(9)
C53 O7 H7 109.5

loop_
_geom_bond_atom_site_label_1
_geom_bond_atom_site_label_2
_geom_bond_distance
C1 O1 1.196(14)
C1 C2 1.532(17)
C1 C9 1.563(17)
C2 C3 1.338(17)
C2 C7 1.437(18)
C3 C4 1.38(2)
C3 H3 0.9300
C4 C5 1.43(2)
C4 H4 0.9300
C5 C6 1.320(19)
C5 H5 0.9300
C6 C7 1.357(17)
C6 H6 0.9300
C7 C8 1.506(17)
C8 O2 1.196(14)
C8 C9 1.569(17)
C9 C35 1.510(15)
C9 C10 1.594(16)
C10 C18 1.549(15)
C10 C11 1.577(15)
C10 H10 0.9800
C11 C12 1.341(16)
C11 C17 1.406(16)
C12 C13 1.343(17)
C12 H12 0.9300
C13 C14 1.392(18)
C13 H13 0.9300
C14 C16 1.301(19)
C14 C15 1.597(19)
C15 H15A 0.9600
C15 H15B 0.9600
C15 H15C 0.9600
C16 C17 1.434(17)
C16 H16 0.9300
C17 H17 0.9300
C18 C26 1.547(16)
C18 C19 1.550(16)
C18 C44 1.573(15)
C19 O3 1.313(13)
C19 C20 1.391(16)
C20 C21 1.372(17)
C20 C25 1.463(16)
C21 C22 1.40(2)
C21 H21 0.9300
C22 C23 1.35(2)
C22 H22 0.9300
C23 C24 1.396(18)
C23 H23 0.9300
C24 C25 1.360(16)
C24 H24 0.9300
C25 C26 1.423(16)
C26 C27 1.428(16)
C27 C28 1.396(16)
C27 C35 1.543(15)
C28 O4 1.273(14)
C28 C29 1.468(16)
C29 C30 1.404(15)
C29 C34 1.425(15)
C30 C31 1.415(18)
C30 H30 0.9300
C31 C32 1.424(18)
C31 H31 0.9300
C32 C33 1.358(16)
C32 H32 0.9300
C33 C34 1.384(15)
C33 H33 0.9300
C34 C35 1.522(15)
C35 C36 1.578(15)
C36 C37 1.528(16)
C36 C44 1.651(15)
C36 H36 0.9800
C37 O5 1.219(14)
C37 C38 1.447(17)
C38 C43 1.383(15)
C38 C39 1.442(16)
C39 C40 1.44(2)
C39 H39 0.9300
C40 C41 1.41(2)
C40 H40 0.9300
C41 C42 1.411(18)
C41 H41 0.9300
C42 C43 1.388(16)
C42 H42 0.9300
C43 C44 1.527(14)
C44 C45 1.553(15)
C45 C53 1.366(15)
C45 C46 1.517(16)
C46 O6 1.172(13)
C46 C47 1.539(16)
C47 C48 1.364(17)
C47 C52 1.380(16)
C48 C49 1.409(19)
C48 H48 0.9300
C49 C50 1.33(2)
C49 H49 0.9300
C50 C51 1.432(19)
C50 H50 0.9300
C51 C52 1.408(17)
C51 H51 0.9300
C52 C53 1.444(17)
C53 O7 1.382(13)
O7 H7 0.8200
